data_2234144
loop_
_publ_author_name
'Motswainyana, William M.'
'Onani, Martin O.'
'Madiehe, Abram M.'

_publ_section_title
;
 Dichlorido[2-(phenyliminomethyl)quinoline-<i>N</i>,<i>N</i>']palladium(II)
;
_journal_coeditor_code CV5251
_journal_issue 4
_journal_name_full 'Acta Crystallographica Section E'
_journal_page_first m380
_journal_paper_doi 10.1107/S1600536812009130
_journal_volume 68
_journal_year 2012
_chemical_formula_iupac '[Pd Cl2 (C16 H12 N2)]'
_chemical_formula_moiety 'C16 H12 Cl2 N2 Pd'
_chemical_formula_sum 'C16 H12 Cl2 N2 Pd'
_chemical_formula_weight 409.58
_chemical_name_systematic
;
Dichlorido[2-(phenyliminomethyl)quinoline-<i>N</i>,<i>N</i>']palladium(II)
;
_space_group_IT_number 14
_symmetry_cell_setting monoclinic
_symmetry_space_group_name_Hall '-P 2ybc'
_symmetry_space_group_name_H-M 'P 1 21/c 1'
_atom_sites_solution_hydrogens geom
_atom_sites_solution_primary direct
_atom_sites_solution_secondary difmap
_audit_creation_method SHELXL-97
_cell_angle_alpha 90.00
_cell_angle_beta 112.005(2)
_cell_angle_gamma 90.00
_cell_formula_units_Z 4
_cell_length_a 10.0980(4)
_cell_length_b 15.8936(6)
_cell_length_c 10.0010(3)
_cell_measurement_reflns_used 49839
_cell_measurement_temperature 173(2)
_cell_measurement_theta_max 27.46
_cell_measurement_theta_min 3.36
_cell_volume 1488.17(10)
_computing_cell_refinement 'SAINT (Bruker, 2009)'
_computing_data_collection 'APEX2 (Bruker, 2009)'
_computing_data_reduction 'SAINT (Bruker, 2009)'
_computing_molecular_graphics 'X-Seed (Barbour, 2001)'
_computing_publication_material 'SHELXL-97 (Sheldrick, 2008)'
_computing_structure_refinement 'SHELXL-97 (Sheldrick, 2008)'
_computing_structure_solution 'SHELXS-97 (Sheldrick, 2008)'
_diffrn_ambient_temperature 173(2)
_diffrn_measured_fraction_theta_full 0.998
_diffrn_measured_fraction_theta_max 0.998
_diffrn_measurement_device_type 'Bruker SMART APEX CCD'
_diffrn_measurement_method '1.0\% \f scans and \w scans'
_diffrn_radiation_monochromator graphite
_diffrn_radiation_source 'fine-focus sealed tube'
_diffrn_radiation_type MoK\a
_diffrn_radiation_wavelength 0.71073
_diffrn_reflns_av_R_equivalents 0.0861
_diffrn_reflns_av_sigmaI/netI 0.0497
_diffrn_reflns_limit_h_max 13
_diffrn_reflns_limit_h_min -13
_diffrn_reflns_limit_k_max 20
_diffrn_reflns_limit_k_min -20
_diffrn_reflns_limit_l_max 12
_diffrn_reflns_limit_l_min -12
_diffrn_reflns_number 49839
_diffrn_reflns_theta_full 27.46
_diffrn_reflns_theta_max 27.46
_diffrn_reflns_theta_min 3.36
_diffrn_standards_decay_% 0
_diffrn_standards_interval_count 0
_diffrn_standards_interval_time 0
_diffrn_standards_number 0
_exptl_absorpt_coefficient_mu 1.598
_exptl_absorpt_correction_T_max 0.9536
_exptl_absorpt_correction_T_min 0.7100
_exptl_absorpt_correction_type multi-scan
_exptl_absorpt_process_details '(SADABS; Bruker, 2009)'
_exptl_crystal_colour orange
_exptl_crystal_density_diffrn 1.828
_exptl_crystal_density_method 'not measured'
_exptl_crystal_description plate
_exptl_crystal_F_000 808
_exptl_crystal_size_max 0.23
_exptl_crystal_size_mid 0.16
_exptl_crystal_size_min 0.03
_refine_diff_density_max 0.995
_refine_diff_density_min -0.591
_refine_ls_extinction_coef 0
_refine_ls_extinction_method none
_refine_ls_goodness_of_fit_ref 1.052
_refine_ls_hydrogen_treatment constr
_refine_ls_matrix_type full
_refine_ls_number_parameters 190
_refine_ls_number_reflns 3400
_refine_ls_number_restraints 0
_refine_ls_restrained_S_all 1.052
_refine_ls_R_factor_all 0.0530
_refine_ls_R_factor_gt 0.0296
_refine_ls_shift/su_max 0.001
_refine_ls_shift/su_mean 0.000
_refine_ls_structure_factor_coef Fsqd
_refine_ls_weighting_details 'calc w=1/[\s^2^(Fo^2^)+(0.0267P)^2^+0.1302P] where P=(Fo^2^+2Fc^2^)/3'
_refine_ls_weighting_scheme calc
_refine_ls_wR_factor_gt 0.0578
_refine_ls_wR_factor_ref 0.0634
_reflns_number_gt 2575
_reflns_number_total 3400
_reflns_threshold_expression >2sigma(I)
_cod_data_source_file cv5251.cif
_cod_data_source_block I
_cod_original_cell_volume 1488.17(9)
_cod_original_sg_symbol_H-M 'P 21/c'
_cod_database_code 2234144
_cod_database_fobs_code 2234144

loop_
_symmetry_equiv_pos_as_xyz
'x, y, z'
'-x, y+1/2, -z+1/2'
'-x, -y, -z'
'x, -y-1/2, z-1/2'

loop_
_atom_site_type_symbol
_atom_site_label
_atom_site_fract_x
_atom_site_fract_y
_atom_site_fract_z
_atom_site_U_iso_or_equiv
_atom_site_adp_type
_atom_site_calc_flag
_atom_site_refinement_flags
_atom_site_occupancy
_atom_site_symmetry_multiplicity
Pd Pd1 0.69195(2) 0.038621(12) 0.43401(2) 0.02445(9) Uani d . 1 1
Cl Cl1 0.65380(7) 0.18083(4) 0.39731(8) 0.03194(18) Uani d . 1 1
Cl Cl2 0.89245(7) 0.06851(4) 0.62746(8) 0.03355(18) Uani d . 1 1
N N1 0.5127(2) -0.00321(13) 0.2642(2) 0.0243(5) Uani d . 1 1
N N2 0.6938(2) -0.08478(13) 0.4906(2) 0.0264(5) Uani d . 1 1
C C1 0.4308(3) 0.03303(15) 0.1353(3) 0.0268(6) Uani d . 1 1
C C2 0.4815(3) 0.10349(15) 0.0822(3) 0.0289(6) Uani d . 1 1
H H2 0.5729 0.1264 0.1359 0.035 Uiso calc R 1 1
C C3 0.3981(3) 0.13838(16) -0.0468(3) 0.0333(7) Uani d . 1 1
H H3 0.4329 0.1855 -0.0823 0.040 Uiso calc R 1 1
C C4 0.2618(3) 0.10609(17) -0.1284(3) 0.0387(7) Uani d . 1 1
H H4 0.2045 0.1326 -0.2162 0.046 Uiso calc R 1 1
C C5 0.2123(3) 0.03718(18) -0.0818(3) 0.0374(8) Uani d . 1 1
H H5 0.1211 0.0150 -0.1384 0.045 Uiso calc R 1 1
C C6 0.2947(3) -0.00179(17) 0.0495(3) 0.0295(7) Uani d . 1 1
C C7 0.2488(3) -0.07536(17) 0.0973(3) 0.0338(7) Uani d . 1 1
H H7 0.1566 -0.0977 0.0446 0.041 Uiso calc R 1 1
C C8 0.3373(3) -0.11471(16) 0.2201(3) 0.0307(7) Uani d . 1 1
H H8 0.3102 -0.1663 0.2506 0.037 Uiso calc R 1 1
C C9 0.4687(3) -0.07709(16) 0.2995(3) 0.0270(6) Uani d . 1 1
C C10 0.5726(3) -0.11936(16) 0.4231(3) 0.0269(6) Uani d . 1 1
H H10 0.5507 -0.1724 0.4536 0.032 Uiso calc R 1 1
C C11 0.7958(3) -0.12731(15) 0.6125(3) 0.0251(6) Uani d . 1 1
C C12 0.7546(3) -0.16047(15) 0.7185(3) 0.0277(6) Uani d . 1 1
H H12 0.6589 -0.1544 0.7122 0.033 Uiso calc R 1 1
C C13 0.8534(3) -0.20272(16) 0.8341(3) 0.0327(7) Uani d . 1 1
H H13 0.8264 -0.2240 0.9090 0.039 Uiso calc R 1 1
C C14 0.9911(3) -0.21379(16) 0.8403(3) 0.0361(7) Uani d . 1 1
H H14 1.0581 -0.2444 0.9178 0.043 Uiso calc R 1 1
C C15 1.0315(3) -0.18044(17) 0.7341(3) 0.0368(7) Uani d . 1 1
H H15 1.1266 -0.1882 0.7391 0.044 Uiso calc R 1 1
C C16 0.9356(3) -0.13606(16) 0.6209(3) 0.0313(7) Uani d . 1 1
H H16 0.9647 -0.1117 0.5494 0.038 Uiso calc R 1 1

loop_
_atom_site_aniso_label
_atom_site_aniso_U_11
_atom_site_aniso_U_22
_atom_site_aniso_U_33
_atom_site_aniso_U_12
_atom_site_aniso_U_13
_atom_site_aniso_U_23
Pd1 0.02349(14) 0.02256(14) 0.02361(14) -0.00179(8) 0.00458(10) 0.00024(9)
Cl1 0.0326(4) 0.0229(3) 0.0349(4) -0.0023(3) 0.0063(3) -0.0004(3)
Cl2 0.0274(4) 0.0340(4) 0.0309(4) -0.0049(3) 0.0014(3) -0.0011(3)
N1 0.0253(12) 0.0223(12) 0.0220(13) -0.0001(10) 0.0051(10) -0.0013(10)
N2 0.0252(13) 0.0244(12) 0.0275(13) 0.0008(10) 0.0075(11) 0.0050(11)
C1 0.0287(16) 0.0281(15) 0.0206(15) 0.0077(12) 0.0057(12) -0.0020(12)
C2 0.0332(16) 0.0247(15) 0.0274(16) 0.0014(12) 0.0098(13) -0.0038(13)
C3 0.0464(18) 0.0257(15) 0.0267(17) 0.0063(13) 0.0125(15) -0.0004(13)
C4 0.0468(19) 0.0346(17) 0.0262(17) 0.0126(14) 0.0039(15) 0.0037(14)
C5 0.0313(17) 0.0417(19) 0.0287(18) 0.0085(13) -0.0008(14) -0.0035(14)
C6 0.0290(16) 0.0280(16) 0.0267(17) 0.0046(12) 0.0049(13) -0.0055(13)
C7 0.0272(16) 0.0365(17) 0.0314(18) -0.0032(13) 0.0037(14) -0.0089(14)
C8 0.0325(16) 0.0267(15) 0.0311(17) -0.0062(12) 0.0098(14) -0.0066(13)
C9 0.0298(16) 0.0273(15) 0.0232(16) 0.0008(12) 0.0092(13) -0.0032(12)
C10 0.0320(16) 0.0222(14) 0.0260(16) -0.0007(12) 0.0105(13) 0.0006(12)
C11 0.0276(15) 0.0183(13) 0.0250(16) 0.0004(11) 0.0048(13) -0.0029(12)
C12 0.0273(15) 0.0244(14) 0.0303(17) -0.0005(12) 0.0093(13) -0.0030(13)
C13 0.0423(18) 0.0248(15) 0.0266(17) 0.0021(13) 0.0078(14) 0.0043(13)
C14 0.0371(18) 0.0234(15) 0.0330(19) 0.0044(13) -0.0039(14) -0.0020(13)
C15 0.0273(16) 0.0316(16) 0.045(2) 0.0008(13) 0.0059(15) -0.0090(15)
C16 0.0343(17) 0.0280(15) 0.0309(18) 0.0016(13) 0.0114(14) -0.0025(13)

loop_
_atom_type_symbol
_atom_type_description
_atom_type_scat_dispersion_real
_atom_type_scat_dispersion_imag
_atom_type_scat_source
C C 0.0033 0.0016 'International Tables Vol C Tables 4.2.6.8 and 6.1.1.4'
H H 0.0000 0.0000 'International Tables Vol C Tables 4.2.6.8 and 6.1.1.4'
N N 0.0061 0.0033 'International Tables Vol C Tables 4.2.6.8 and 6.1.1.4'
Cl Cl 0.1484 0.1585 'International Tables Vol C Tables 4.2.6.8 and 6.1.1.4'
Pd Pd -0.9988 1.0072 'International Tables Vol C Tables 4.2.6.8 and 6.1.1.4'

loop_
_geom_angle_atom_site_label_1
_geom_angle_atom_site_label_2
_geom_angle_atom_site_label_3
_geom_angle
N2 Pd1 N1 80.41(8)
N2 Pd1 Cl2 93.00(6)
N1 Pd1 Cl2 173.36(6)
N2 Pd1 Cl1 166.73(6)
N1 Pd1 Cl1 98.16(6)
Cl2 Pd1 Cl1 88.45(3)
C9 N1 C1 118.1(2)
C9 N1 Pd1 109.69(16)
C1 N1 Pd1 132.02(17)
C10 N2 C11 119.0(2)
C10 N2 Pd1 111.05(17)
C11 N2 Pd1 128.13(16)
N1 C1 C2 120.7(2)
N1 C1 C6 120.5(2)
C2 C1 C6 118.8(2)
C3 C2 C1 119.6(3)
C3 C2 H2 120.2
C1 C2 H2 120.2
C2 C3 C4 121.4(3)
C2 C3 H3 119.3
C4 C3 H3 119.3
C5 C4 C3 120.1(3)
C5 C4 H4 120.0
C3 C4 H4 120.0
C4 C5 C6 120.7(3)
C4 C5 H5 119.7
C6 C5 H5 119.7
C7 C6 C5 121.9(2)
C7 C6 C1 118.9(2)
C5 C6 C1 119.3(3)
C8 C7 C6 119.8(3)
C8 C7 H7 120.1
C6 C7 H7 120.1
C7 C8 C9 118.4(3)
C7 C8 H8 120.8
C9 C8 H8 120.8
N1 C9 C8 124.0(2)
N1 C9 C10 115.0(2)
C8 C9 C10 120.9(2)
N2 C10 C9 119.6(2)
N2 C10 H10 120.2
C9 C10 H10 120.2
C12 C11 C16 120.5(2)
C12 C11 N2 120.4(2)
C16 C11 N2 119.2(2)
C11 C12 C13 119.8(2)
C11 C12 H12 120.1
C13 C12 H12 120.1
C14 C13 C12 119.9(3)
C14 C13 H13 120.1
C12 C13 H13 120.1
C15 C14 C13 120.0(3)
C15 C14 H14 120.0
C13 C14 H14 120.0
C16 C15 C14 120.7(3)
C16 C15 H15 119.6
C14 C15 H15 119.6
C15 C16 C11 119.1(3)
C15 C16 H16 120.5
C11 C16 H16 120.5

loop_
_geom_bond_atom_site_label_1
_geom_bond_atom_site_label_2
_geom_bond_distance
Pd1 N2 2.039(2)
Pd1 N1 2.073(2)
Pd1 Cl2 2.2655(7)
Pd1 Cl1 2.2991(7)
N1 C9 1.348(3)
N1 C1 1.371(3)
N2 C10 1.279(3)
N2 C11 1.436(3)
C1 C2 1.415(3)
C1 C6 1.431(4)
C2 C3 1.366(4)
C2 H2 0.9500
C3 C4 1.407(4)
C3 H3 0.9500
C4 C5 1.357(4)
C4 H4 0.9500
C5 C6 1.407(4)
C5 H5 0.9500
C6 C7 1.406(4)
C7 C8 1.370(4)
C7 H7 0.9500
C8 C9 1.400(4)
C8 H8 0.9500
C9 C10 1.452(4)
C10 H10 0.9500
C11 C12 1.380(4)
C11 C16 1.390(4)
C12 C13 1.385(4)
C12 H12 0.9500
C13 C14 1.380(4)
C13 H13 0.9500
C14 C15 1.379(4)
C14 H14 0.9500
C15 C16 1.377(4)
C15 H15 0.9500
C16 H16 0.9500

loop_
_geom_torsion_atom_site_label_1
_geom_torsion_atom_site_label_2
_geom_torsion_atom_site_label_3
_geom_torsion_atom_site_label_4
_geom_torsion
N2 Pd1 N1 C9 17.70(17)
Cl2 Pd1 N1 C9 24.5(6)
Cl1 Pd1 N1 C9 -148.95(16)
N2 Pd1 N1 C1 -168.0(2)
Cl2 Pd1 N1 C1 -161.1(4)
Cl1 Pd1 N1 C1 25.4(2)
N1 Pd1 N2 C10 -17.17(18)
Cl2 Pd1 N2 C10 163.62(18)
Cl1 Pd1 N2 C10 67.7(4)
N1 Pd1 N2 C11 178.4(2)
Cl2 Pd1 N2 C11 -0.8(2)
Cl1 Pd1 N2 C11 -96.8(3)
C9 N1 C1 C2 -170.4(2)
Pd1 N1 C1 C2 15.6(4)
C9 N1 C1 C6 7.1(4)
Pd1 N1 C1 C6 -166.84(18)
N1 C1 C2 C3 179.8(2)
C6 C1 C2 C3 2.2(4)
C1 C2 C3 C4 0.4(4)
C2 C3 C4 C5 -2.2(4)
C3 C4 C5 C6 1.3(4)
C4 C5 C6 C7 -177.2(3)
C4 C5 C6 C1 1.3(4)
N1 C1 C6 C7 -2.1(4)
C2 C1 C6 C7 175.5(2)
N1 C1 C6 C5 179.4(2)
C2 C1 C6 C5 -3.0(4)
C5 C6 C7 C8 174.9(3)
C1 C6 C7 C8 -3.5(4)
C6 C7 C8 C9 3.9(4)
C1 N1 C9 C8 -7.0(4)
Pd1 N1 C9 C8 168.3(2)
C1 N1 C9 C10 169.1(2)
Pd1 N1 C9 C10 -15.7(3)
C7 C8 C9 N1 1.5(4)
C7 C8 C9 C10 -174.4(2)
C11 N2 C10 C9 -179.8(2)
Pd1 N2 C10 C9 14.1(3)
N1 C9 C10 N2 1.4(4)
C8 C9 C10 N2 177.6(2)
C10 N2 C11 C12 -47.7(3)
Pd1 N2 C11 C12 115.7(2)
C10 N2 C11 C16 131.1(3)
Pd1 N2 C11 C16 -65.5(3)
C16 C11 C12 C13 0.0(4)
N2 C11 C12 C13 178.8(2)
C11 C12 C13 C14 -2.1(4)
C12 C13 C14 C15 2.2(4)
C13 C14 C15 C16 -0.1(4)
C14 C15 C16 C11 -1.9(4)
C12 C11 C16 C15 1.9(4)
N2 C11 C16 C15 -176.8(2)
